data_1513440
loop_
_publ_author_name
'Luescher, Michael U.'
'Vo, Cam-Van T'
'Bode, Jeffrey W.'

_publ_section_title
;
 SnAP Reagents for the Synthesis of Piperazines and Morpholines.
;
_journal_issue 4
_journal_name_full 'Organic letters'
_journal_page_first 1236
_journal_page_last 1239
_journal_paper_doi 10.1021/ol500210z
_journal_volume 16
_journal_year 2014
_chemical_formula_moiety 'C13 H20 N2 O'
_chemical_formula_sum 'C13 H20 N2 O'
_chemical_formula_weight 220.31
_chemical_name_systematic N,N-dimethyl-4-(6-methylmorpholin-3-yl)aniline
_space_group_crystal_system monoclinic
_space_group_IT_number 14
_space_group_name_Hall '-P 2ybc'
_space_group_name_H-M_alt 'P 1 21/c 1'
_symmetry_space_group_name_Hall '-P 2ybc'
_symmetry_space_group_name_H-M 'P 1 21/c 1'
_atom_sites_solution_hydrogens mixed
_atom_sites_solution_primary direct
_audit_creation_date 2013-10-10
_audit_creation_method
;
Olex2 1.2
(compiled 2013.09.17 svn.r2790 for OlexSys, GUI svn.r4601)
;
_cell_angle_alpha 90
_cell_angle_beta 107.642(8)
_cell_angle_gamma 90
_cell_formula_units_Z 4
_cell_length_a 9.620(2)
_cell_length_b 6.3559(12)
_cell_length_c 20.787(4)
_cell_measurement_reflns_used 1834
_cell_measurement_temperature 100
_cell_measurement_theta_max 27.31
_cell_measurement_theta_min 3.37
_cell_volume 1211.2(4)
_computing_cell_refinement 'Bruker SAINT'
_computing_data_collection 'Bruker APEX2'
_computing_data_reduction 'Bruker SAINT'
_computing_molecular_graphics OLEX2
_computing_publication_material OLEX2
_computing_structure_refinement 'SHELXL-97 (Sheldrick, 2008)'
_computing_structure_solution
;
SHELX, G.M. Sheldrick, Acta Cryst.
(2008). A64, 112-122
;
_diffrn_ambient_temperature 100.15
_diffrn_detector 'Bruker APEX2 area detector'
_diffrn_detector_area_resol_mean 8.33
_diffrn_detector_type 'CCD area detector'
_diffrn_measured_fraction_theta_full 0.999
_diffrn_measured_fraction_theta_max 0.999
_diffrn_measurement_device 'kappa-stage diffractometer'
_diffrn_measurement_device_type 'Bruker Kappa Apex2 Duo'
_diffrn_measurement_method '\w and \f scans'
_diffrn_radiation_monochromator 'focusing graphite'
_diffrn_radiation_probe x-ray
_diffrn_radiation_type MoK\a
_diffrn_radiation_wavelength 0.71073
_diffrn_radiation_xray_symbol K-L~3~
_diffrn_reflns_av_R_equivalents 0.0404
_diffrn_reflns_av_unetI/netI 0.0383
_diffrn_reflns_Laue_measured_fraction_full 0.999
_diffrn_reflns_Laue_measured_fraction_max 0.999
_diffrn_reflns_limit_h_max 12
_diffrn_reflns_limit_h_min -12
_diffrn_reflns_limit_k_max 8
_diffrn_reflns_limit_k_min -8
_diffrn_reflns_limit_l_max 26
_diffrn_reflns_limit_l_min -26
_diffrn_reflns_number 10074
_diffrn_reflns_point_group_measured_fraction_full 0.999
_diffrn_reflns_point_group_measured_fraction_max 0.999
_diffrn_reflns_theta_full 25.242
_diffrn_reflns_theta_max 27.440
_diffrn_reflns_theta_min 2.056
_diffrn_source 'sealed tube'
_diffrn_standards_number 0
_exptl_absorpt_coefficient_mu 0.077
_exptl_absorpt_correction_T_max 0.7456
_exptl_absorpt_correction_T_min 0.6682
_exptl_absorpt_correction_type multi-scan
_exptl_absorpt_process_details
;
SADABS-2008/1 (Bruker,2008) was used for absorption correction.
wR2(int) was 0.0410 before and 0.0350 after correction.
The Ratio of minimum to maximum transmission is 0.8962.
The \l/2 correction factor is 0.0000.
;
_exptl_crystal_colour orange
_exptl_crystal_colour_lustre clear
_exptl_crystal_colour_primary colourless
_exptl_crystal_density_diffrn 1.208
_exptl_crystal_description plate
_exptl_crystal_F_000 480
_exptl_crystal_size_max 0.36
_exptl_crystal_size_mid 0.12
_exptl_crystal_size_min 0.03
_refine_diff_density_max 0.437
_refine_diff_density_min -0.214
_refine_diff_density_rms 0.048
_refine_ls_extinction_method none
_refine_ls_goodness_of_fit_ref 1.039
_refine_ls_hydrogen_treatment mixed
_refine_ls_matrix_type full
_refine_ls_number_parameters 152
_refine_ls_number_reflns 2763
_refine_ls_number_restraints 1
_refine_ls_restrained_S_all 1.039
_refine_ls_R_factor_all 0.0780
_refine_ls_R_factor_gt 0.0509
_refine_ls_shift/su_max 0.000
_refine_ls_shift/su_mean 0.000
_refine_ls_structure_factor_coef Fsqd
_refine_ls_weighting_details 'w=1/[\s^2^(Fo^2^)+(0.0596P)^2^+0.5733P] where P=(Fo^2^+2Fc^2^)/3'
_refine_ls_weighting_scheme calc
_refine_ls_wR_factor_gt 0.1239
_refine_ls_wR_factor_ref 0.1382
_reflns_Friedel_coverage 0.000
_reflns_number_gt 1951
_reflns_number_total 2763
_reflns_threshold_expression 'I > 2\s(I)'
_cod_data_source_file ol500210z_si_002.cif
_cod_data_source_block mo_jb091013_0ma
_cod_database_code 1513440
_shelxl_version_number 2013-3
_shelx_space_group_comment
;
The symmetry employed for this shelxl refinement is uniquely defined
by the following loop, which should always be used as a source of
symmetry information in preference to the above space-group names.
They are only intended as comments.
;
_olex2_refinement_description
;
1. Fixed Uiso
 At 1.2 times of:
  All C(H) groups, All C(H,H) groups
 At 1.5 times of:
  All C(H,H,H) groups
2. Restrained distances
 N2-H2
 0.91 with sigma of 0.02
3.a Ternary CH refined with riding coordinates:
 C6(H6), C8(H8)
3.b Secondary CH2 refined with riding coordinates:
 C7(H7A,H7B), C10(H10A,H10B)
3.c Aromatic/amide H refined with riding coordinates:
 C3(H3), C4(H4), C11(H11), C12(H12)
3.d Idealised Me refined as rotating group:
 C1(H1A,H1B,H1C), C9(H9A,H9B,H9C), C13(H13A,H13B,H13C)
;

loop_
_space_group_symop_operation_xyz
'x, y, z'
'-x, y+1/2, -z+1/2'
'-x, -y, -z'
'x, -y-1/2, z-1/2'

loop_
_atom_site_label
_atom_site_type_symbol
_atom_site_fract_x
_atom_site_fract_y
_atom_site_fract_z
_atom_site_U_iso_or_equiv
_atom_site_adp_type
_atom_site_occupancy
_atom_site_site_symmetry_order
_atom_site_calc_flag
_atom_site_refinement_flags_posn
_atom_site_refinement_flags_adp
O1 O 0.24519(14) 0.0199(2) 0.51961(6) 0.0266(3) Uani 1 1 d . .
N1 N 0.84481(19) 0.8079(3) 0.71372(8) 0.0309(4) Uani 1 1 d . .
N2 N 0.45811(17) -0.0433(2) 0.64576(7) 0.0226(3) Uani 1 1 d D .
C1 C 0.8382(2) 0.8964(3) 0.77710(10) 0.0288(4) Uani 1 1 d . .
H1A H 0.8694 0.7903 0.8128 0.043 Uiso 1 1 calc R U
H1B H 0.7379 0.9398 0.7725 0.043 Uiso 1 1 calc R U
H1C H 0.9029 1.0189 0.7888 0.043 Uiso 1 1 calc R U
C2 C 0.76211(18) 0.6322(3) 0.68692(9) 0.0193(4) Uani 1 1 d . .
C3 C 0.68099(19) 0.5243(3) 0.72232(8) 0.0198(4) Uani 1 1 d . .
H3 H 0.6845 0.5700 0.7663 0.024 Uiso 1 1 calc R U
C4 C 0.59560(18) 0.3517(3) 0.69405(9) 0.0192(4) Uani 1 1 d . .
H4 H 0.5409 0.2829 0.7190 0.023 Uiso 1 1 calc R U
C5 C 0.58803(18) 0.2766(3) 0.62986(8) 0.0191(4) Uani 1 1 d . .
C6 C 0.48942(18) 0.0967(3) 0.59608(8) 0.0193(4) Uani 1 1 d . .
H6 H 0.5372 0.0148 0.5676 0.023 Uiso 1 1 calc R U
C7 C 0.3575(2) -0.2115(3) 0.61224(9) 0.0244(4) Uani 1 1 d . .
H7A H 0.3381 -0.3055 0.6465 0.029 Uiso 1 1 calc R U
H7B H 0.4019 -0.2963 0.5837 0.029 Uiso 1 1 calc R U
C8 C 0.21625(19) -0.1152(3) 0.56913(9) 0.0235(4) Uani 1 1 d . .
H8 H 0.1730 -0.0296 0.5986 0.028 Uiso 1 1 calc R U
C9 C 0.1061(2) -0.2789(3) 0.53266(10) 0.0276(4) Uani 1 1 d . .
H9A H 0.1464 -0.3611 0.5026 0.041 Uiso 1 1 calc R U
H9B H 0.0164 -0.2089 0.5061 0.041 Uiso 1 1 calc R U
H9C H 0.0843 -0.3728 0.5657 0.041 Uiso 1 1 calc R U
C10 C 0.34458(19) 0.1836(3) 0.55180(9) 0.0243(4) Uani 1 1 d . .
H10A H 0.2996 0.2700 0.5798 0.029 Uiso 1 1 calc R U
H10B H 0.3625 0.2762 0.5168 0.029 Uiso 1 1 calc R U
C11 C 0.75573(18) 0.5552(3) 0.62245(9) 0.0211(4) Uani 1 1 d . .
H11 H 0.8102 0.6230 0.5972 0.025 Uiso 1 1 calc R U
C12 C 0.67076(18) 0.3817(3) 0.59555(9) 0.0218(4) Uani 1 1 d . .
H12 H 0.6690 0.3328 0.5521 0.026 Uiso 1 1 calc R U
C13 C 0.9104(2) 0.9326(3) 0.67248(10) 0.0297(4) Uani 1 1 d . .
H13A H 0.8368 0.9659 0.6296 0.045 Uiso 1 1 calc R U
H13B H 0.9901 0.8529 0.6637 0.045 Uiso 1 1 calc R U
H13C H 0.9490 1.0633 0.6962 0.045 Uiso 1 1 calc R U
H2 H 0.5456(19) -0.106(3) 0.6706(10) 0.038(6) Uiso 1 1 d D .

loop_
_atom_site_aniso_label
_atom_site_aniso_U_11
_atom_site_aniso_U_22
_atom_site_aniso_U_33
_atom_site_aniso_U_23
_atom_site_aniso_U_13
_atom_site_aniso_U_12
O1 0.0252(7) 0.0242(7) 0.0252(7) 0.0003(5) 0.0000(5) -0.0064(5)
N1 0.0402(10) 0.0276(9) 0.0259(8) -0.0073(7) 0.0115(7) -0.0167(7)
N2 0.0229(8) 0.0197(7) 0.0221(8) 0.0031(6) 0.0023(6) -0.0033(6)
C1 0.0278(10) 0.0241(9) 0.0308(10) -0.0103(8) 0.0035(8) -0.0030(8)
C2 0.0179(8) 0.0177(8) 0.0200(8) -0.0010(7) 0.0024(7) -0.0013(7)
C3 0.0218(9) 0.0217(8) 0.0162(8) 0.0000(7) 0.0062(7) 0.0023(7)
C4 0.0176(8) 0.0182(8) 0.0223(8) 0.0048(7) 0.0071(7) 0.0008(7)
C5 0.0167(8) 0.0182(8) 0.0209(8) 0.0000(7) 0.0034(7) 0.0001(7)
C6 0.0208(8) 0.0202(8) 0.0179(8) -0.0030(7) 0.0073(7) -0.0033(7)
C7 0.0271(9) 0.0172(8) 0.0269(9) 0.0011(7) 0.0053(8) -0.0039(7)
C8 0.0211(9) 0.0204(9) 0.0298(9) -0.0042(7) 0.0089(8) -0.0038(7)
C9 0.0220(9) 0.0240(9) 0.0361(11) -0.0059(8) 0.0079(8) -0.0055(7)
C10 0.0253(9) 0.0192(9) 0.0244(9) 0.0020(7) 0.0014(7) -0.0033(7)
C11 0.0191(8) 0.0236(9) 0.0210(8) 0.0022(7) 0.0067(7) -0.0041(7)
C12 0.0230(9) 0.0245(9) 0.0180(8) -0.0021(7) 0.0063(7) -0.0022(7)
C13 0.0275(10) 0.0229(9) 0.0374(11) 0.0008(8) 0.0076(8) -0.0085(8)

loop_
_atom_type_symbol
_atom_type_description
_atom_type_scat_dispersion_real
_atom_type_scat_dispersion_imag
_atom_type_scat_source
C C 0.0033 0.0016 'International Tables Vol C Tables 4.2.6.8 and 6.1.1.4'
H H 0.0000 0.0000 'International Tables Vol C Tables 4.2.6.8 and 6.1.1.4'
N N 0.0061 0.0033 'International Tables Vol C Tables 4.2.6.8 and 6.1.1.4'
O O 0.0106 0.0060 'International Tables Vol C Tables 4.2.6.8 and 6.1.1.4'

loop_
_geom_angle_atom_site_label_1
_geom_angle_atom_site_label_2
_geom_angle_atom_site_label_3
_geom_angle
C8 O1 C10 110.32(13)
C2 N1 C1 119.96(16)
C2 N1 C13 120.25(15)
C13 N1 C1 118.24(16)
C6 N2 C7 110.81(14)
C6 N2 H2 107.8(14)
C7 N2 H2 107.9(14)
N1 C1 H1A 109.5
N1 C1 H1B 109.5
N1 C1 H1C 109.5
H1A C1 H1B 109.5
H1A C1 H1C 109.5
H1B C1 H1C 109.5
N1 C2 C3 121.70(16)
N1 C2 C11 121.05(16)
C3 C2 C11 117.25(15)
C2 C3 H3 119.5
C4 C3 C2 121.03(16)
C4 C3 H3 119.5
C3 C4 H4 119.1
C3 C4 C5 121.74(16)
C5 C4 H4 119.1
C4 C5 C6 122.95(15)
C12 C5 C4 116.96(16)
C12 C5 C6 120.01(15)
N2 C6 C5 111.47(14)
N2 C6 H6 109.4
N2 C6 C10 107.53(14)
C5 C6 H6 109.4
C5 C6 C10 109.65(14)
C10 C6 H6 109.4
N2 C7 H7A 109.8
N2 C7 H7B 109.8
N2 C7 C8 109.34(14)
H7A C7 H7B 108.3
C8 C7 H7A 109.8
C8 C7 H7B 109.8
O1 C8 C7 109.47(14)
O1 C8 H8 108.8
O1 C8 C9 108.14(15)
C7 C8 H8 108.8
C7 C8 C9 112.65(15)
C9 C8 H8 108.8
C8 C9 H9A 109.5
C8 C9 H9B 109.5
C8 C9 H9C 109.5
H9A C9 H9B 109.5
H9A C9 H9C 109.5
H9B C9 H9C 109.5
O1 C10 C6 112.18(14)
O1 C10 H10A 109.2
O1 C10 H10B 109.2
C6 C10 H10A 109.2
C6 C10 H10B 109.2
H10A C10 H10B 107.9
C2 C11 H11 119.7
C12 C11 C2 120.67(16)
C12 C11 H11 119.7
C5 C12 H12 118.8
C11 C12 C5 122.33(16)
C11 C12 H12 118.8
N1 C13 H13A 109.5
N1 C13 H13B 109.5
N1 C13 H13C 109.5
H13A C13 H13B 109.5
H13A C13 H13C 109.5
H13B C13 H13C 109.5

loop_
_geom_bond_atom_site_label_1
_geom_bond_atom_site_label_2
_geom_bond_distance
O1 C8 1.431(2)
O1 C10 1.434(2)
N1 C1 1.452(2)
N1 C2 1.387(2)
N1 C13 1.445(2)
N2 C6 1.462(2)
N2 C7 1.468(2)
N2 H2 0.932(15)
C1 H1A 0.9800
C1 H1B 0.9800
C1 H1C 0.9800
C2 C3 1.403(2)
C2 C11 1.410(2)
C3 H3 0.9500
C3 C4 1.390(2)
C4 H4 0.9500
C4 C5 1.398(2)
C5 C6 1.515(2)
C5 C12 1.390(2)
C6 H6 1.0000
C6 C10 1.522(2)
C7 H7A 0.9900
C7 H7B 0.9900
C7 C8 1.512(3)
C8 H8 1.0000
C8 C9 1.514(2)
C9 H9A 0.9800
C9 H9B 0.9800
C9 H9C 0.9800
C10 H10A 0.9900
C10 H10B 0.9900
C11 H11 0.9500
C11 C12 1.386(2)
C12 H12 0.9500
C13 H13A 0.9800
C13 H13B 0.9800
C13 H13C 0.9800

loop_
_geom_torsion_atom_site_label_1
_geom_torsion_atom_site_label_2
_geom_torsion_atom_site_label_3
_geom_torsion_atom_site_label_4
_geom_torsion
N1 C2 C3 C4 178.30(17)
N1 C2 C11 C12 -178.85(17)
N2 C6 C10 O1 -57.32(19)
N2 C7 C8 O1 59.63(19)
N2 C7 C8 C9 179.99(15)
C1 N1 C2 C3 -5.8(3)
C1 N1 C2 C11 173.89(17)
C2 C3 C4 C5 0.8(3)
C2 C11 C12 C5 0.4(3)
C3 C2 C11 C12 0.8(2)
C3 C4 C5 C6 -176.42(16)
C3 C4 C5 C12 0.4(2)
C4 C5 C6 N2 -25.8(2)
C4 C5 C6 C10 93.2(2)
C4 C5 C12 C11 -1.0(3)
C5 C6 C10 O1 -178.68(14)
C6 N2 C7 C8 -59.91(19)
C6 C5 C12 C11 175.95(16)
C7 N2 C6 C5 177.57(14)
C7 N2 C6 C10 57.36(18)
C8 O1 C10 C6 59.42(19)
C10 O1 C8 C7 -59.35(18)
C10 O1 C8 C9 177.58(14)
C11 C2 C3 C4 -1.4(2)
C12 C5 C6 N2 157.46(15)
C12 C5 C6 C10 -83.6(2)
C13 N1 C2 C3 -171.31(17)
C13 N1 C2 C11 8.4(3)
